data_4120571
loop_
_publ_author_name
'Johnstone, Timothy C.'
'Lippard, Stephen J.'

_publ_section_title
;
 The chiral potential of phenanthriplatin and its influence on Guanine
 binding.
;
_journal_issue 5
_journal_name_full 'Journal of the American Chemical Society'
_journal_page_first 2126
_journal_page_last 2134
_journal_paper_doi 10.1021/ja4125115
_journal_volume 136
_journal_year 2014
_chemical_formula_moiety
;
(C20 H24 N8 O Pt), 2(C F3 O3 S), 0.5(C3 H6 O), 0.5(O H2)
;
_chemical_formula_sum 'C23.5 H28 F6 N8 O8 Pt S2'
_chemical_formula_weight 923.75
_chemical_name_systematic
; 
 ? 
;
_space_group_IT_number 15
_symmetry_cell_setting monoclinic
_symmetry_space_group_name_Hall '-C 2yc'
_symmetry_space_group_name_H-M 'C 1 2/c 1'
_atom_sites_solution_hydrogens geom
_atom_sites_solution_primary direct
_atom_sites_solution_secondary difmap
_audit_creation_method SHELXL-97
_cell_angle_alpha 90.00
_cell_angle_beta 110.7160(10)
_cell_angle_gamma 90.00
_cell_formula_units_Z 8
_cell_length_a 22.1704(19)
_cell_length_b 12.2581(10)
_cell_length_c 27.389(3)
_cell_measurement_reflns_used 9435
_cell_measurement_temperature 100(2)
_cell_measurement_theta_max 28.25
_cell_measurement_theta_min 2.22
_cell_volume 6962.2(11)
_computing_cell_refinement 'Bruker SMART'
_computing_data_collection 'Bruker SMART'
_computing_data_reduction 'Bruker SAINT'
_computing_molecular_graphics 'Bruker SHELXTL'
_computing_publication_material 'Bruker SHELXTL'
_computing_structure_refinement 'Bruker SHELXTL'
_computing_structure_solution 'Bruker SHELXTL'
_diffrn_ambient_temperature 100(2)
_diffrn_measured_fraction_theta_full 0.998
_diffrn_measured_fraction_theta_max 0.998
_diffrn_measurement_device_type 'CCD area detector'
_diffrn_measurement_method 'phi and omega scans'
_diffrn_radiation_monochromator graphite
_diffrn_radiation_source 'fine-focus sealed tube'
_diffrn_radiation_type MoK\a
_diffrn_radiation_wavelength 0.71073
_diffrn_reflns_av_R_equivalents 0.0337
_diffrn_reflns_av_sigmaI/netI 0.0211
_diffrn_reflns_limit_h_max 29
_diffrn_reflns_limit_h_min -29
_diffrn_reflns_limit_k_max 16
_diffrn_reflns_limit_k_min -16
_diffrn_reflns_limit_l_max 36
_diffrn_reflns_limit_l_min -36
_diffrn_reflns_number 63291
_diffrn_reflns_theta_full 28.27
_diffrn_reflns_theta_max 28.27
_diffrn_reflns_theta_min 1.93
_exptl_absorpt_coefficient_mu 4.237
_exptl_absorpt_correction_T_max 0.7457
_exptl_absorpt_correction_T_min 0.4659
_exptl_absorpt_correction_type multi-scan
_exptl_absorpt_process_details 'Blessing, 1995'
_exptl_crystal_colour colorless
_exptl_crystal_density_diffrn 1.763
_exptl_crystal_density_method 'not measured'
_exptl_crystal_description block
_exptl_crystal_F_000 3624
_exptl_crystal_size_max 0.34
_exptl_crystal_size_mid 0.28
_exptl_crystal_size_min 0.22
_refine_diff_density_max 5.290
_refine_diff_density_min -4.907
_refine_diff_density_rms 0.202
_refine_ls_extinction_method none
_refine_ls_goodness_of_fit_ref 1.265
_refine_ls_hydrogen_treatment mixed
_refine_ls_matrix_type full
_refine_ls_number_parameters 574
_refine_ls_number_reflns 8601
_refine_ls_number_restraints 47
_refine_ls_restrained_S_all 1.262
_refine_ls_R_factor_all 0.0814
_refine_ls_R_factor_gt 0.0619
_refine_ls_shift/su_max 0.001
_refine_ls_shift/su_mean 0.000
_refine_ls_structure_factor_coef Fsqd
_refine_ls_weighting_details 'calc w=1/[\s^2^(Fo^2^)+(0.0243P)^2^+212.6575P] where P=(Fo^2^+2Fc^2^)/3'
_refine_ls_weighting_scheme calc
_refine_ls_wR_factor_gt 0.1395
_refine_ls_wR_factor_ref 0.1540
_reflns_number_gt 7089
_reflns_number_total 8601
_reflns_threshold_expression >2sigma(I)
_cod_data_source_file ja4125115_si_002.cif
_cod_data_source_block 5
_cod_depositor_comments
;
The following automatic conversions were performed:

'_symmetry_cell_setting' value 'Monoclinic' changed to 'monoclinic'
according to
/usr/data/users/saulius/automatic-downloads/current/ACS/lib/dictionaries/cif_core.dic
dictionary named 'cif_core.dic' version 2.4.2 from 2011-04-26.

Automatic conversion script
Id: cif_fix_values 2281 2013-09-26 08:29:07Z andrius 
;
_cod_original_sg_symbol_H-M C2/c
_cod_original_formula_sum 'C23.50 H28 F6 N8 O8 Pt S2'
_cod_database_code 4120571

loop_
_symmetry_equiv_pos_as_xyz
'x, y, z'
'-x, y, -z+1/2'
'x+1/2, y+1/2, z'
'-x+1/2, y+1/2, -z+1/2'
'-x, -y, -z'
'x, -y, z-1/2'
'-x+1/2, -y+1/2, -z'
'x+1/2, -y+1/2, z-1/2'

loop_
_atom_site_label
_atom_site_type_symbol
_atom_site_fract_x
_atom_site_fract_y
_atom_site_fract_z
_atom_site_U_iso_or_equiv
_atom_site_adp_type
_atom_site_occupancy
_atom_site_symmetry_multiplicity
_atom_site_calc_flag
_atom_site_refinement_flags
_atom_site_disorder_assembly
_atom_site_disorder_group
Pt1 Pt 0.333214(15) 0.10324(3) 0.178920(12) 0.02991(10) Uani 1 1 d . . .
N1 N 0.3974(3) 0.1029(6) 0.2536(3) 0.0326(14) Uani 1 1 d . . .
H1A H 0.4381 0.0949 0.2533 0.049 Uiso 1 1 calc R . .
H1B H 0.3883 0.0466 0.2715 0.049 Uiso 1 1 calc R . .
H1C H 0.3946 0.1670 0.2694 0.049 Uiso 1 1 calc R . .
N2 N 0.3329(3) -0.0637(6) 0.1801(3) 0.0335(15) Uani 1 1 d . . .
H2A H 0.3739 -0.0885 0.1961 0.050 Uiso 1 1 calc R . .
H2B H 0.3170 -0.0895 0.1468 0.050 Uiso 1 1 calc R . .
H2C H 0.3077 -0.0873 0.1980 0.050 Uiso 1 1 calc R . .
N3 N 0.2685(3) 0.1036(6) 0.1043(2) 0.0289(13) Uani 1 1 d . . .
C101 C 0.2072(4) 0.1051(7) 0.0977(3) 0.0310(16) Uani 1 1 d . . .
H101 H 0.1956 0.1053 0.1280 0.037 Uiso 1 1 calc R . .
C102 C 0.1565(4) 0.1065(9) 0.0482(3) 0.042(2) Uani 1 1 d . . .
C103 C 0.0919(5) 0.1090(9) 0.0445(4) 0.046(2) Uani 1 1 d . . .
H103 H 0.0814 0.1095 0.0753 0.056 Uiso 1 1 calc R . .
C104 C 0.0439(6) 0.1106(14) -0.0035(5) 0.075(4) Uani 1 1 d . . .
H104 H 0.0001 0.1157 -0.0062 0.090 Uiso 1 1 calc R . .
C105 C 0.0596(7) 0.105(2) -0.0477(5) 0.117(8) Uani 1 1 d . . .
H105 H 0.0259 0.1012 -0.0808 0.140 Uiso 1 1 calc R . .
C106 C 0.1216(8) 0.104(2) -0.0456(5) 0.126(9) Uani 1 1 d . . .
H106 H 0.1306 0.1024 -0.0770 0.152 Uiso 1 1 calc R . .
C107 C 0.1730(6) 0.1056(15) 0.0032(4) 0.075(4) Uani 1 1 d . . .
C108 C 0.2404(6) 0.1067(16) 0.0097(4) 0.081(5) Uani 1 1 d . . .
C109 C 0.2628(8) 0.112(2) -0.0322(5) 0.125(9) Uani 1 1 d . . .
H109 H 0.2324 0.1088 -0.0669 0.149 Uiso 1 1 calc R . .
C110 C 0.3264(9) 0.123(2) -0.0248(6) 0.120(8) Uani 1 1 d . . .
H110 H 0.3395 0.1337 -0.0540 0.144 Uiso 1 1 calc R . .
C111 C 0.3730(7) 0.118(2) 0.0258(6) 0.114(8) Uani 1 1 d . . .
H111 H 0.4176 0.1195 0.0307 0.136 Uiso 1 1 calc R . .
C112 C 0.3530(6) 0.1108(14) 0.0687(5) 0.073(4) Uani 1 1 d . . .
H112 H 0.3839 0.1070 0.1030 0.088 Uiso 1 1 calc R . .
C113 C 0.2874(5) 0.1091(11) 0.0608(4) 0.053(3) Uani 1 1 d . . .
N41 N 0.3356(4) 0.2654(7) 0.1792(3) 0.0414(18) Uani 1 1 d . . .
N42 N 0.3094(4) 0.4406(7) 0.1786(3) 0.0431(18) Uani 1 1 d . . .
N43 N 0.4120(6) 0.5241(7) 0.1817(3) 0.058(3) Uani 1 1 d . . .
N44 N 0.4894(5) 0.3871(8) 0.1851(3) 0.052(2) Uani 1 1 d . . .
H44 H 0.5294 0.3750 0.1873 0.063 Uiso 1 1 calc R . .
N45 N 0.5136(6) 0.5695(10) 0.1817(4) 0.082(4) Uani 1 1 d . . .
H45A H 0.5033 0.6390 0.1804 0.099 Uiso 1 1 calc R . .
H45B H 0.5521 0.5501 0.1824 0.099 Uiso 1 1 calc R . .
O1 O 0.4740(3) 0.2057(7) 0.1858(3) 0.0516(18) Uani 1 1 d . . .
C201 C 0.2895(5) 0.3375(7) 0.1776(3) 0.0363(19) Uani 1 1 d . . .
H201 H 0.2475 0.3175 0.1760 0.044 Uiso 1 1 calc R . .
C202 C 0.2735(7) 0.5404(9) 0.1766(4) 0.058(3) Uani 1 1 d . . .
H20A H 0.2269 0.5230 0.1629 0.070 Uiso 1 1 calc R . .
H20B H 0.2820 0.5909 0.1516 0.070 Uiso 1 1 calc R . .
C203 C 0.2890(8) 0.5987(12) 0.2283(5) 0.083(4) Uani 1 1 d . . .
H20C H 0.2792 0.5507 0.2532 0.125 Uiso 1 1 calc R . .
H20D H 0.2628 0.6652 0.2233 0.125 Uiso 1 1 calc R . .
H20E H 0.3348 0.6181 0.2420 0.125 Uiso 1 1 calc R . .
C204 C 0.3727(6) 0.4363(9) 0.1813(4) 0.047(2) Uani 1 1 d . . .
C205 C 0.3885(4) 0.3298(7) 0.1818(3) 0.0330(18) Uani 1 1 d . . .
C206 C 0.4517(5) 0.2958(10) 0.1844(3) 0.046(2) Uani 1 1 d . . .
C207 C 0.4705(7) 0.4926(11) 0.1828(4) 0.060(3) Uani 1 1 d . . .
O12S O 0.4463(7) -0.2056(10) 0.3173(7) 0.133(5) Uani 1 1 d D A .
S1S S 0.40079(16) -0.1587(2) 0.33692(12) 0.0568(7) Uani 1 1 d . . .
O11S O 0.3672(5) -0.2322(9) 0.3574(4) 0.102(4) Uani 1 1 d . A .
O13S O 0.3608(5) -0.0784(7) 0.3045(4) 0.076(3) Uani 1 1 d . A .
C1S C 0.4399(19) -0.060(3) 0.3907(12) 0.048(9) Uani 0.39(5) 1 d PD A 1
F11S F 0.478(2) 0.000(3) 0.3758(18) 0.089(14) Uani 0.39(5) 1 d PD A 1
F12S F 0.4750(16) -0.115(3) 0.4333(10) 0.071(11) Uani 0.39(5) 1 d PD A 1
F13S F 0.4018(18) 0.001(2) 0.4044(13) 0.083(10) Uani 0.39(5) 1 d PD A 1
C1SB C 0.4622(15) -0.099(4) 0.3909(11) 0.083(11) Uani 0.61(5) 1 d PD A 2
F11B F 0.4944(18) -0.023(3) 0.3788(15) 0.117(13) Uani 0.61(5) 1 d PD A 2
F12B F 0.5030(13) -0.174(4) 0.4196(17) 0.20(2) Uani 0.61(5) 1 d PD A 2
F13B F 0.435(2) -0.059(5) 0.4214(13) 0.17(2) Uani 0.61(5) 1 d PD A 2
S2S S 0.6553(6) 0.3729(8) 0.1752(4) 0.039(2) Uani 0.450(17) 1 d PD B 1
C2S C 0.6527(14) 0.3031(17) 0.1164(10) 0.058(7) Uani 0.450(17) 1 d PD B 1
O21S O 0.6163(12) 0.308(2) 0.1949(11) 0.070(12) Uani 0.450(17) 1 d PD B 1
O22S O 0.6291(11) 0.4779(12) 0.1577(8) 0.050(5) Uani 0.450(17) 1 d PD B 1
O23S O 0.7226(8) 0.3695(16) 0.2068(7) 0.055(5) Uani 0.450(17) 1 d PD B 1
F21S F 0.5914(9) 0.2941(19) 0.0834(9) 0.078(8) Uani 0.450(17) 1 d PD B 1
F22S F 0.6848(10) 0.3551(13) 0.0920(6) 0.070(6) Uani 0.450(17) 1 d PD B 1
F23S F 0.6747(10) 0.2025(12) 0.1251(8) 0.064(5) Uani 0.450(17) 1 d PD B 1
S2SB S 0.6382(5) 0.3623(10) 0.1616(5) 0.062(3) Uani 0.550(17) 1 d PD B 2
C2SB C 0.6093(15) 0.264(2) 0.1093(9) 0.078(11) Uani 0.550(17) 1 d PD B 2
O21B O 0.6266(13) 0.3090(19) 0.2035(8) 0.076(11) Uani 0.550(17) 1 d PD B 2
O22B O 0.5985(12) 0.4563(15) 0.1425(9) 0.091(8) Uani 0.550(17) 1 d PD B 2
O23B O 0.7044(9) 0.376(2) 0.1691(13) 0.127(11) Uani 0.550(17) 1 d PD B 2
F21B F 0.5470(8) 0.2404(14) 0.1001(6) 0.090(6) Uani 0.550(17) 1 d PD B 2
F22B F 0.6106(16) 0.301(3) 0.0655(8) 0.165(17) Uani 0.550(17) 1 d PD B 2
F23B F 0.6403(12) 0.1709(18) 0.1215(9) 0.126(10) Uani 0.550(17) 1 d PD B 2
O5S O 0.5000 -0.0707(14) 0.2500 0.133(8) Uani 1 2 d SD . .
H5S H 0.483(12) -0.126(9) 0.263(7) 0.200 Uiso 1 1 d D . .
C41S C 0.3326(13) -0.214(2) 0.0517(10) 0.076(8) Uani 0.50 1 d PDU C -1
O4S O 0.3119(14) -0.194(3) 0.0807(9) 0.128(10) Uani 0.50 1 d PDU C -1
C42S C 0.3334(13) -0.166(2) 0.0074(10) 0.074(8) Uani 0.50 1 d PDU C -1
H42A H 0.3017 -0.2021 -0.0229 0.111 Uiso 0.50 1 calc PR C -1
H42B H 0.3765 -0.1736 0.0055 0.111 Uiso 0.50 1 calc PR C -1
H42C H 0.3225 -0.0890 0.0077 0.111 Uiso 0.50 1 calc PR C -1
C43S C 0.363(2) -0.310(4) 0.0606(14) 0.16(2) Uani 0.50 1 d PDU C -1
H43A H 0.3798 -0.3250 0.0982 0.241 Uiso 0.50 1 calc PR C -1
H43B H 0.3994 -0.3071 0.0478 0.241 Uiso 0.50 1 calc PR C -1
H43C H 0.3334 -0.3679 0.0423 0.241 Uiso 0.50 1 calc PR C -1

loop_
_atom_site_aniso_label
_atom_site_aniso_U_11
_atom_site_aniso_U_22
_atom_site_aniso_U_33
_atom_site_aniso_U_23
_atom_site_aniso_U_13
_atom_site_aniso_U_12
Pt1 0.02900(16) 0.03309(17) 0.02691(16) -0.00121(13) 0.00898(11) 0.00053(13)
N1 0.033(3) 0.033(4) 0.029(3) 0.003(3) 0.008(3) 0.005(3)
N2 0.027(3) 0.033(4) 0.037(4) -0.005(3) 0.008(3) 0.004(3)
N3 0.031(3) 0.035(3) 0.019(3) -0.005(3) 0.008(2) -0.004(3)
C101 0.035(4) 0.031(4) 0.026(4) 0.002(3) 0.010(3) -0.004(4)
C102 0.037(4) 0.056(6) 0.026(4) 0.001(4) 0.004(3) -0.005(4)
C103 0.040(5) 0.057(6) 0.036(5) 0.002(5) 0.006(4) -0.010(5)
C104 0.039(6) 0.125(13) 0.046(6) 0.001(8) -0.004(5) -0.003(7)
C105 0.059(8) 0.24(2) 0.037(7) -0.005(11) -0.007(6) 0.003(12)
C106 0.073(10) 0.27(3) 0.027(6) -0.004(11) 0.008(6) 0.003(14)
C107 0.055(7) 0.141(14) 0.026(5) -0.003(7) 0.010(5) 0.000(8)
C108 0.060(7) 0.159(15) 0.023(5) -0.011(7) 0.015(5) -0.009(9)
C109 0.077(10) 0.27(3) 0.033(6) -0.008(11) 0.027(7) -0.002(14)
C110 0.097(12) 0.23(3) 0.052(8) -0.003(12) 0.048(9) -0.010(15)
C111 0.063(8) 0.23(2) 0.065(9) -0.009(12) 0.043(8) -0.012(12)
C112 0.049(6) 0.133(13) 0.045(6) -0.011(8) 0.025(5) -0.011(8)
C113 0.045(5) 0.084(8) 0.032(5) -0.010(5) 0.017(4) -0.009(6)
N41 0.053(5) 0.041(4) 0.023(3) 0.001(3) 0.004(3) -0.002(4)
N42 0.050(5) 0.043(4) 0.036(4) 0.007(3) 0.015(4) 0.000(4)
N43 0.100(8) 0.037(5) 0.036(5) -0.002(4) 0.022(5) -0.017(5)
N44 0.059(5) 0.059(6) 0.038(4) 0.004(4) 0.015(4) -0.020(5)
N45 0.110(10) 0.069(7) 0.070(7) 0.004(6) 0.035(7) -0.049(7)
O1 0.039(4) 0.056(5) 0.056(4) 0.014(4) 0.012(3) -0.004(3)
C201 0.049(5) 0.034(5) 0.020(4) 0.001(3) 0.005(3) -0.002(4)
C202 0.091(9) 0.037(6) 0.042(6) 0.004(4) 0.017(6) 0.010(6)
C203 0.106(11) 0.068(9) 0.064(8) -0.026(7) 0.016(8) 0.014(8)
C204 0.073(7) 0.043(5) 0.026(4) 0.002(4) 0.019(4) -0.011(5)
C205 0.047(5) 0.032(4) 0.018(3) -0.001(3) 0.009(3) -0.009(4)
C206 0.049(5) 0.059(7) 0.025(4) 0.005(4) 0.008(4) -0.017(5)
C207 0.081(9) 0.067(8) 0.036(5) 0.000(5) 0.025(6) -0.026(7)
O12S 0.146(12) 0.062(7) 0.211(16) -0.026(9) 0.087(12) 0.012(8)
S1S 0.0729(19) 0.0353(13) 0.0530(16) 0.0117(12) 0.0111(14) -0.0048(13)
O11S 0.089(7) 0.085(7) 0.097(8) 0.050(6) -0.012(6) -0.041(6)
O13S 0.084(6) 0.053(5) 0.079(6) 0.031(5) 0.015(5) 0.010(5)
C1S 0.05(2) 0.039(16) 0.06(2) 0.011(14) 0.023(18) 0.007(14)
F11S 0.10(3) 0.061(16) 0.07(2) 0.002(13) -0.007(17) -0.041(17)
F12S 0.059(18) 0.074(17) 0.052(15) 0.009(11) -0.014(12) 0.003(12)
F13S 0.10(2) 0.070(17) 0.072(18) -0.030(13) 0.022(15) -0.001(14)
C1SB 0.049(15) 0.13(3) 0.064(17) 0.02(2) 0.009(13) 0.000(18)
F11B 0.094(17) 0.14(3) 0.11(2) 0.011(17) 0.038(16) -0.059(17)
F12B 0.072(14) 0.23(4) 0.21(3) 0.13(3) -0.050(18) -0.01(2)
F13B 0.19(4) 0.27(6) 0.07(2) -0.06(3) 0.06(3) -0.12(4)
S2S 0.051(6) 0.033(3) 0.036(4) 0.003(3) 0.021(4) -0.004(4)
C2S 0.053(15) 0.037(13) 0.065(17) 0.005(12) -0.002(13) -0.001(12)
O21S 0.044(11) 0.09(2) 0.08(2) 0.070(18) 0.022(12) 0.031(14)
O22S 0.081(15) 0.032(8) 0.056(12) 0.002(8) 0.049(12) -0.001(9)
O23S 0.057(11) 0.063(12) 0.042(10) -0.002(9) 0.015(8) -0.018(9)
F21S 0.052(12) 0.080(15) 0.067(14) -0.023(12) -0.023(11) 0.033(11)
F22S 0.110(16) 0.051(9) 0.062(10) 0.000(7) 0.045(10) 0.008(9)
F23S 0.065(12) 0.039(8) 0.067(11) 0.001(7) -0.002(9) 0.015(8)
S2SB 0.051(4) 0.066(5) 0.058(6) 0.020(4) 0.006(4) -0.016(3)
C2SB 0.09(2) 0.08(2) 0.056(16) 0.027(14) 0.015(16) 0.059(19)
O21B 0.11(2) 0.073(18) 0.032(9) 0.005(10) 0.004(10) -0.054(15)
O22B 0.093(16) 0.060(13) 0.085(15) 0.014(11) -0.012(12) 0.017(12)
O23B 0.065(13) 0.16(3) 0.16(3) 0.02(2) 0.051(17) -0.031(15)
F21B 0.080(11) 0.084(11) 0.072(10) -0.020(8) -0.015(8) 0.018(9)
F22B 0.21(3) 0.23(3) 0.072(14) 0.031(17) 0.072(18) 0.08(3)
F23B 0.104(18) 0.110(19) 0.132(18) 0.000(15) 0.002(16) 0.058(15)
O5S 0.20(2) 0.064(10) 0.19(2) 0.000 0.144(19) 0.000
C41S 0.087(19) 0.09(2) 0.046(14) -0.015(14) 0.013(13) -0.027(16)
O4S 0.17(2) 0.18(3) 0.073(14) -0.059(16) 0.085(16) -0.03(2)
C42S 0.077(17) 0.059(15) 0.073(17) -0.037(14) 0.011(14) 0.006(13)
C43S 0.13(3) 0.25(5) 0.08(2) 0.09(3) 0.00(2) -0.02(4)

loop_
_atom_type_symbol
_atom_type_description
_atom_type_scat_dispersion_real
_atom_type_scat_dispersion_imag
_atom_type_scat_source
C C 0.0033 0.0016 'International Tables Vol C Tables 4.2.6.8 and 6.1.1.4'
H H 0.0000 0.0000 'International Tables Vol C Tables 4.2.6.8 and 6.1.1.4'
N N 0.0061 0.0033 'International Tables Vol C Tables 4.2.6.8 and 6.1.1.4'
O O 0.0106 0.0060 'International Tables Vol C Tables 4.2.6.8 and 6.1.1.4'
F F 0.0171 0.0103 'International Tables Vol C Tables 4.2.6.8 and 6.1.1.4'
S S 0.1246 0.1234 'International Tables Vol C Tables 4.2.6.8 and 6.1.1.4'
Pt Pt -1.7033 8.3905 'International Tables Vol C Tables 4.2.6.8 and 6.1.1.4'

loop_
_geom_angle_atom_site_label_1
_geom_angle_atom_site_label_2
_geom_angle_atom_site_label_3
_geom_angle
N41 Pt1 N1 89.4(3)
N41 Pt1 N3 90.6(3)
N1 Pt1 N3 179.7(3)
N41 Pt1 N2 178.6(3)
N1 Pt1 N2 89.2(3)
N3 Pt1 N2 90.8(3)
C101 N3 C113 119.5(7)
C101 N3 Pt1 117.9(5)
C113 N3 Pt1 122.5(6)
N3 C101 C102 124.3(8)
C103 C102 C107 121.0(9)
C103 C102 C101 120.7(8)
C107 C102 C101 118.3(9)
C104 C103 C102 119.8(10)
C103 C104 C105 119.5(12)
C106 C105 C104 122.1(12)
C105 C106 C107 120.4(13)
C102 C107 C106 117.1(11)
C102 C107 C108 118.2(9)
C106 C107 C108 124.7(11)
C109 C108 C113 117.1(12)
C109 C108 C107 123.4(11)
C113 C108 C107 119.3(9)
C110 C109 C108 122.1(13)
C109 C110 C111 120.3(13)
C112 C111 C110 119.4(13)
C113 C112 C111 119.7(12)
C112 C113 N3 118.7(9)
C112 C113 C108 121.0(10)
N3 C113 C108 120.1(9)
C201 N41 C205 104.3(8)
C201 N41 Pt1 129.9(7)
C205 N41 Pt1 125.9(7)
C201 N42 C204 106.7(8)
C201 N42 C202 128.7(9)
C204 N42 C202 124.6(9)
C207 N43 C204 112.2(10)
C207 N44 C206 126.3(11)
N42 C201 N41 112.4(9)
N42 C202 C203 115.1(10)
C205 C204 N42 107.0(9)
C205 C204 N43 126.3(11)
N42 C204 N43 126.6(10)
C204 C205 N41 109.6(9)
C204 C205 C206 121.6(9)
N41 C205 C206 128.8(9)
O1 C206 N44 119.9(10)
O1 C206 C205 130.4(9)
N44 C206 C205 109.7(10)
N43 C207 N45 119.0(13)
N43 C207 N44 123.7(10)
N45 C207 N44 117.2(13)
O11S S1S O13S 113.3(6)
O11S S1S O12S 116.0(8)
O13S S1S O12S 114.6(8)
O11S S1S C1SB 106.8(10)
O13S S1S C1SB 111.2(14)
O12S S1S C1SB 92.6(17)
O11S S1S C1S 105.2(10)
O13S S1S C1S 93.4(12)
O12S S1S C1S 111.5(13)
C1SB S1S C1S 21.4(9)
F13S C1S F11S 109(3)
F13S C1S F12S 106(2)
F11S C1S F12S 109(3)
F13S C1S S1S 116(3)
F11S C1S S1S 107(3)
F12S C1S S1S 109(2)
F13B C1SB F11B 109(3)
F13B C1SB F12B 105(2)
F11B C1SB F12B 109(3)
F13B C1SB S1S 108(2)
F11B C1SB S1S 115(2)
F12B C1SB S1S 111(3)
O21S S2S O22S 114.1(12)
O21S S2S O23S 113.4(14)
O22S S2S O23S 116.3(13)
O21S S2S C2S 103.9(15)
O22S S2S C2S 104.3(11)
O23S S2S C2S 102.8(12)
F22S C2S F23S 108(2)
F22S C2S F21S 108(2)
F23S C2S F21S 105(2)
F22S C2S S2S 112.1(17)
F23S C2S S2S 112.9(17)
F21S C2S S2S 110.1(19)
O23B S2SB O21B 114.4(16)
O23B S2SB O22B 115.2(16)
O21B S2SB O22B 113.7(15)
O23B S2SB C2SB 104.8(15)
O21B S2SB C2SB 102.7(13)
O22B S2SB C2SB 104.2(11)
F22B C2SB F23B 111(2)
F22B C2SB F21B 105(2)
F23B C2SB F21B 106(2)
F22B C2SB S2SB 113(2)
F23B C2SB S2SB 111.7(18)
F21B C2SB S2SB 110.3(16)
O4S C41S C43S 113(4)
O4S C41S C42S 135(4)
C43S C41S C42S 112(3)

loop_
_geom_bond_atom_site_label_1
_geom_bond_atom_site_label_2
_geom_bond_distance
Pt1 N41 1.988(8)
Pt1 N1 2.037(7)
Pt1 N3 2.039(6)
Pt1 N2 2.047(7)
N3 C101 1.307(10)
N3 C113 1.398(11)
C101 C102 1.422(11)
C102 C103 1.401(13)
C102 C107 1.403(14)
C103 C104 1.368(14)
C104 C105 1.38(2)
C105 C106 1.35(2)
C106 C107 1.418(17)
C107 C108 1.440(17)
C108 C109 1.405(16)
C108 C113 1.420(14)
C109 C110 1.36(2)
C110 C111 1.41(2)
C111 C112 1.398(16)
C112 C113 1.391(15)
N41 C201 1.339(12)
N41 C205 1.396(12)
N42 C201 1.335(12)
N42 C204 1.381(14)
N42 C202 1.450(14)
N43 C207 1.343(17)
N43 C204 1.382(13)
N44 C207 1.354(17)
N44 C206 1.392(13)
N45 C207 1.351(15)
O1 C206 1.207(13)
C202 C203 1.514(16)
C204 C205 1.351(14)
C205 C206 1.438(14)
O12S S1S 1.421(13)
S1S O11S 1.406(10)
S1S O13S 1.409(8)
S1S C1SB 1.78(3)
S1S C1S 1.86(3)
C1S F13S 1.28(4)
C1S F11S 1.29(2)
C1S F12S 1.33(3)
C1SB F13B 1.28(4)
C1SB F11B 1.29(2)
C1SB F12B 1.33(3)
S2S O21S 1.419(15)
S2S O22S 1.424(14)
S2S O23S 1.437(16)
S2S C2S 1.81(2)
C2S F22S 1.30(3)
C2S F23S 1.32(2)
C2S F21S 1.35(3)
S2SB O23B 1.418(16)
S2SB O21B 1.421(14)
S2SB O22B 1.432(15)
S2SB C2SB 1.80(2)
C2SB F22B 1.29(3)
C2SB F23B 1.32(2)
C2SB F21B 1.34(3)
C41S O4S 1.08(3)
C41S C43S 1.33(4)
C41S C42S 1.35(3)

loop_
_geom_torsion_atom_site_label_1
_geom_torsion_atom_site_label_2
_geom_torsion_atom_site_label_3
_geom_torsion_atom_site_label_4
_geom_torsion
N41 Pt1 N3 C101 -90.4(7)
N1 Pt1 N3 C101 2(53)
N2 Pt1 N3 C101 90.1(7)
N41 Pt1 N3 C113 85.5(9)
N1 Pt1 N3 C113 178(100)
N2 Pt1 N3 C113 -94.0(9)
C113 N3 C101 C102 3.4(15)
Pt1 N3 C101 C102 179.4(7)
N3 C101 C102 C103 -179.5(10)
N3 C101 C102 C107 0.4(17)
C107 C102 C103 C104 0(2)
C101 C102 C103 C104 179.8(12)
C102 C103 C104 C105 3(2)
C103 C104 C105 C106 -4(3)
C104 C105 C106 C107 2(4)
C103 C102 C107 C106 -2(2)
C101 C102 C107 C106 178.3(16)
C103 C102 C107 C108 178.0(14)
C101 C102 C107 C108 -2(2)
C105 C106 C107 C102 1(3)
C105 C106 C107 C108 -179(2)
C102 C107 C108 C109 -176.1(19)
C106 C107 C108 C109 4(3)
C102 C107 C108 C113 0(3)
C106 C107 C108 C113 179.5(19)
C113 C108 C109 C110 -2(3)
C107 C108 C109 C110 174(2)
C108 C109 C110 C111 6(4)
C109 C110 C111 C112 -5(4)
C110 C111 C112 C113 0(3)
C111 C112 C113 N3 -179.0(16)
C111 C112 C113 C108 5(3)
C101 N3 C113 C112 178.1(12)
Pt1 N3 C113 C112 2.2(17)
C101 N3 C113 C108 -5.6(18)
Pt1 N3 C113 C108 178.6(11)
C109 C108 C113 C112 -4(3)
C107 C108 C113 C112 -179.7(16)
C109 C108 C113 N3 -179.9(17)
C107 C108 C113 N3 4(2)
N1 Pt1 N41 C201 -112.5(8)
N3 Pt1 N41 C201 67.2(8)
N2 Pt1 N41 C201 -132(13)
N1 Pt1 N41 C205 66.6(7)
N3 Pt1 N41 C205 -113.7(7)
N2 Pt1 N41 C205 47(13)
C204 N42 C201 N41 -0.5(10)
C202 N42 C201 N41 178.9(9)
C205 N41 C201 N42 0.6(10)
Pt1 N41 C201 N42 179.9(6)
C201 N42 C202 C203 103.4(14)
C204 N42 C202 C203 -77.3(15)
C201 N42 C204 C205 0.1(10)
C202 N42 C204 C205 -179.3(9)
C201 N42 C204 N43 178.1(9)
C202 N42 C204 N43 -1.3(15)
C207 N43 C204 C205 -0.1(14)
C207 N43 C204 N42 -177.8(9)
N42 C204 C205 N41 0.2(10)
N43 C204 C205 N41 -177.8(9)
N42 C204 C205 C206 179.9(8)
N43 C204 C205 C206 1.9(15)
C201 N41 C205 C204 -0.5(9)
Pt1 N41 C205 C204 -179.8(6)
C201 N41 C205 C206 179.9(8)
Pt1 N41 C205 C206 0.5(12)
C207 N44 C206 O1 178.6(10)
C207 N44 C206 C205 -1.2(13)
C204 C205 C206 O1 179.1(10)
N41 C205 C206 O1 -1.3(16)
C204 C205 C206 N44 -1.1(12)
N41 C205 C206 N44 178.5(8)
C204 N43 C207 N45 178.1(10)
C204 N43 C207 N44 -2.3(15)
C206 N44 C207 N43 3.1(17)
C206 N44 C207 N45 -177.2(10)
O11S S1S C1S F13S -66(2)
O13S S1S C1S F13S 49(2)
O12S S1S C1S F13S 167(2)
C1SB S1S C1S F13S -164(5)
O11S S1S C1S F11S 172(3)
O13S S1S C1S F11S -73(3)
O12S S1S C1S F11S 46(3)
C1SB S1S C1S F11S 75(4)
O11S S1S C1S F12S 54(3)
O13S S1S C1S F12S 170(2)
O12S S1S C1S F12S -72(2)
C1SB S1S C1S F12S -43(4)
O11S S1S C1SB F13B -54(3)
O13S S1S C1SB F13B 70(3)
O12S S1S C1SB F13B -172(3)
C1S S1S C1SB F13B 35(4)
O11S S1S C1SB F11B -175(3)
O13S S1S C1SB F11B -51(3)
O12S S1S C1SB F11B 67(3)
C1S S1S C1SB F11B -86(4)
O11S S1S C1SB F12B 60(3)
O13S S1S C1SB F12B -175(3)
O12S S1S C1SB F12B -58(3)
C1S S1S C1SB F12B 149(5)
O21S S2S C2S F22S 177.8(19)
O22S S2S C2S F22S 58(2)
O23S S2S C2S F22S -64(2)
O21S S2S C2S F23S -59(2)
O22S S2S C2S F23S -179(2)
O23S S2S C2S F23S 59(2)
O21S S2S C2S F21S 58(2)
O22S S2S C2S F21S -62(2)
O23S S2S C2S F21S 176.6(18)
O23B S2SB C2SB F22B -66(2)
O21B S2SB C2SB F22B 175(2)
O22B S2SB C2SB F22B 56(3)
O23B S2SB C2SB F23B 60(3)
O21B S2SB C2SB F23B -60(3)
O22B S2SB C2SB F23B -178(2)
O23B S2SB C2SB F21B 177.3(18)
O21B S2SB C2SB F21B 57(2)
O22B S2SB C2SB F21B -61(2)
